data_7247723
loop_
_publ_author_name
'Madhesiya, Avinash'
'Dash, Sibananda G.'
'Gupta, Princi'
'Akhir, Abdul'
'Saxena, Deepanshi'
'Maitra, Rahul'
'Chopra, Sidharth'
'Thakur, Tejender S.'

_publ_section_title
;
 Development of new multicomponent crystals of the antifungal drug
 tioconazole and the assessment of their biopharmaceutical attributes
;
_journal_issue 48
_journal_name_full CrystEngComm
_journal_page_first 6758
_journal_page_last 6776
_journal_paper_doi 10.1039/D3CE00948C
_journal_volume 25
_journal_year 2023
_chemical_formula_moiety 'C16 H14 Cl3 N2 O S, O4 P'
_chemical_formula_sum 'C16 H14 Cl3 N2 O5 P S'
_chemical_formula_weight 483.67
_space_group_crystal_system monoclinic
_space_group_IT_number 15
_space_group_name_Hall '-I 2ya'
_space_group_name_H-M_alt 'I 1 2/a 1'
_atom_sites_solution_hydrogens mixed
_audit_creation_method SHELXL-2019/2
_audit_update_record
;
2023-10-27 deposited with the CCDC.	2023-11-14 downloaded from the CCDC.
;
_cell_angle_alpha 90
_cell_angle_beta 99.792(8)
_cell_angle_gamma 90
_cell_formula_units_Z 8
_cell_length_a 17.2992(13)
_cell_length_b 6.8054(5)
_cell_length_c 34.882(3)
_cell_measurement_reflns_used 1692
_cell_measurement_temperature 298(2)
_cell_measurement_theta_max 73.9490
_cell_measurement_theta_min 2.5610
_cell_volume 4046.8(6)
_computing_cell_refinement 'CrysAlisPro 1.171.42.88a (Rigaku OD, 2023)'
_computing_data_collection 'CrysAlisPro 1.171.42.88a (Rigaku OD, 2023)'
_computing_data_reduction 'CrysAlisPro 1.171.42.88a (Rigaku OD, 2023)'
_computing_structure_refinement 'SHELXL-2019/2 (Sheldrick, 2019)'
_computing_structure_solution 'SHELXS-2013/1 (Sheldrick, 2015)'
_diffrn_ambient_temperature 298(2)
_diffrn_detector 'Hybrid Pixel Array Detector'
_diffrn_detector_area_resol_mean 10.0000
_diffrn_detector_type HyPix
_diffrn_measured_fraction_theta_full 0.998
_diffrn_measured_fraction_theta_max 0.969
_diffrn_measurement_details
;
List of Runs (angles in degrees, time in seconds):

  # Type    Start    End  Width  t~exp~   \w     \q     \k     \f   Frames
#--------------------------------------------------------------------------
  1  \w    -17.00  24.00   0.50    0.05    --  -47.33  19.00   0.00   82
  2  \w   -121.00 -35.00   0.50    0.05    --  -47.33 -23.00  51.00  172
  3  \w   -137.00-112.00   0.50    0.05    --  -91.75 -23.00  51.00   50
  4  \w    -45.00 -20.00   0.50    0.05    --  -91.75  45.00 -30.00   50
  5  \w    -26.00  26.00   0.50    0.05    --  -47.33  23.00-143.00  104
  6  \w    151.00 176.00   0.50    0.05    --  113.25  45.00-120.00   50
  7  \w    101.00 172.00   0.50    0.05    --  113.25  23.00-143.00  142
  8  \w    103.00 128.00   0.50    0.05    --  113.25  45.00-120.00   50
  9  \w     62.00 103.00   0.50    0.05    --   47.33  23.00-143.00   82
 10  \w    103.00 137.00   0.50    0.05    --  113.25  45.00 -60.00   68
 11  \w    153.00 178.00   0.50    0.05    --  113.25  45.00 -60.00   50
 12  \w    101.00 165.00   0.50    0.05    --  113.25  45.00 -30.00  128
 13  \w    101.00 172.00   0.50    0.05    --  113.25  15.00  90.00  142
 14  \w    102.00 167.00   0.50    0.05    --  113.25  15.00 150.00  130
 15  \w     42.00 103.00   0.50    0.05    --  113.25 -77.00   0.00  122
 16  \w     47.00  73.00   0.50    0.05    --  113.25 -61.00  90.00   52
 17  \w     46.00  73.00   0.50    0.05    --  113.25 -61.00 150.00   54
 18  \w     43.00  73.00   0.50    0.05    --  113.25 -61.00  30.00   60
 19  \w     42.00  67.00   0.50    0.05    --  113.25 -61.00 -30.00   50
 20  \w     48.00  73.00   0.50    0.05    --  113.25 -61.00 -60.00   50
 21  \w     47.00  72.00   0.50    0.05    --  113.25 -61.00-120.00   50
 22  \w     48.00  73.00   0.50    0.05    --  113.25 -61.00-180.00   50
 23  \w     -7.00  20.00   0.50    0.05    --   47.33 -19.00 -60.00   54
 24  \w    -22.00   3.00   0.50    0.05    --   47.33 -23.00  51.00   50
 25  \w     61.00 105.00   0.50    0.05    --  113.25 -95.00 -60.00   88
 26  \w     44.00  96.00   0.50    0.05    --  113.25-125.00   0.00  104
 27  \w     59.00  99.00   0.50    0.05    --  113.25 -95.00   0.00   80
 28  \w     43.00  90.00   0.50    0.05    --   47.33-125.00-120.00   94
;
_diffrn_measurement_device 'four-circle diffractometer'
_diffrn_measurement_device_type 'XtaLAB Synergy, Dualflex, HyPix'
_diffrn_measurement_method '\w scans'
_diffrn_orient_matrix_type 'CrysAlisPro convention (1999,Acta A55,543-557)'
_diffrn_orient_matrix_UB_11 -0.0024557000
_diffrn_orient_matrix_UB_12 0.0472606000
_diffrn_orient_matrix_UB_13 0.0429566000
_diffrn_orient_matrix_UB_21 0.0879570000
_diffrn_orient_matrix_UB_22 -0.0491368000
_diffrn_orient_matrix_UB_23 0.0106418000
_diffrn_orient_matrix_UB_31 0.0204567000
_diffrn_orient_matrix_UB_32 0.2159809000
_diffrn_orient_matrix_UB_33 -0.0069790000
_diffrn_radiation_monochromator mirror
_diffrn_radiation_type CuK\a
_diffrn_radiation_wavelength 1.54184
_diffrn_reflns_av_R_equivalents 0.0968
_diffrn_reflns_av_unetI/netI 0.0824
_diffrn_reflns_Laue_measured_fraction_full 0.998
_diffrn_reflns_Laue_measured_fraction_max 0.969
_diffrn_reflns_limit_h_max 21
_diffrn_reflns_limit_h_min -22
_diffrn_reflns_limit_k_max 8
_diffrn_reflns_limit_k_min -7
_diffrn_reflns_limit_l_max 44
_diffrn_reflns_limit_l_min -43
_diffrn_reflns_number 14898
_diffrn_reflns_point_group_measured_fraction_full 0.998
_diffrn_reflns_point_group_measured_fraction_max 0.969
_diffrn_reflns_theta_full 67.684
_diffrn_reflns_theta_max 80.796
_diffrn_reflns_theta_min 2.571
_diffrn_source 'micro-focus sealed X-ray tube'
_diffrn_source_type 'PhotonJet (Cu) X-ray Source'
_exptl_absorpt_coefficient_mu 6.105
_exptl_absorpt_correction_T_max 1.00000
_exptl_absorpt_correction_T_min 0.77916
_exptl_absorpt_correction_type multi-scan
_exptl_absorpt_process_details
;
CrysAlisPro 1.171.42.88a (Rigaku Oxford Diffraction, 2023)
Empirical absorption correction using spherical harmonics,
implemented in SCALE3 ABSPACK scaling algorithm.
;
_exptl_crystal_colour colorless
_exptl_crystal_density_diffrn 1.588
_exptl_crystal_description plate
_exptl_crystal_F_000 1968
_exptl_crystal_size_max 0.440
_exptl_crystal_size_mid 0.110
_exptl_crystal_size_min 0.020
_refine_diff_density_max 0.511
_refine_diff_density_min -0.420
_refine_diff_density_rms 0.071
_refine_ls_extinction_method none
_refine_ls_goodness_of_fit_ref 1.096
_refine_ls_hydrogen_treatment mixed
_refine_ls_matrix_type full
_refine_ls_number_parameters 260
_refine_ls_number_reflns 4311
_refine_ls_number_restraints 0
_refine_ls_restrained_S_all 1.096
_refine_ls_R_factor_all 0.1453
_refine_ls_R_factor_gt 0.0748
_refine_ls_shift/su_max 0.003
_refine_ls_shift/su_mean 0.000
_refine_ls_structure_factor_coef Fsqd
_refine_ls_weighting_details 'w=1/[\s^2^(Fo^2^)+(0.1228P)^2^] where P=(Fo^2^+2Fc^2^)/3'
_refine_ls_weighting_scheme calc
_refine_ls_wR_factor_gt 0.2161
_refine_ls_wR_factor_ref 0.2693
_reflns_Friedel_coverage 0.000
_reflns_number_gt 2029
_reflns_number_total 4311
_reflns_threshold_expression 'I > 2\s(I)'
_cod_data_source_file d3ce00948c2.cif
_cod_data_source_block TCZ-PHOS_AM231023a
_cod_depositor_comments 'Adding full bibliography for 7247709--7247724.cif.'
_cod_original_cell_volume 4046.7(6)
_cod_original_sg_symbol_H-M 'I 2/a'
_cod_database_code 7247723
_shelx_shelxl_version_number 2019/2
_shelx_space_group_comment
;
The symmetry employed for this shelxl refinement is uniquely defined
by the following loop, which should always be used as a source of
symmetry information in preference to the above space-group names.
They are only intended as comments.
;
_shelx_estimated_absorpt_t_min 0.174
_shelx_estimated_absorpt_t_max 0.888

loop_
_space_group_symop_operation_xyz
'x, y, z'
'-x+1/2, y, -z'
'x+1/2, y+1/2, z+1/2'
'-x+1, y+1/2, -z+1/2'
'-x, -y, -z'
'x-1/2, -y, z'
'-x+1/2, -y+1/2, -z+1/2'
'x, -y+1/2, z+1/2'

loop_
_atom_site_label
_atom_site_type_symbol
_atom_site_fract_x
_atom_site_fract_y
_atom_site_fract_z
_atom_site_U_iso_or_equiv
_atom_site_adp_type
_atom_site_occupancy
_atom_site_site_symmetry_order
_atom_site_calc_flag
_atom_site_refinement_flags_posn
_atom_site_refinement_flags_adp
_atom_site_refinement_flags_occupancy
_atom_site_disorder_assembly
_atom_site_disorder_group
C1 C 0.4184(3) 0.1033(8) 0.41289(14) 0.0598(12) Uani 1 1 d . . . . .
C2 C 0.4535(3) 0.2432(9) 0.43897(18) 0.0720(15) Uani 1 1 d . . . . .
C3 C 0.5248(3) 0.2107(10) 0.46305(18) 0.0812(17) Uani 1 1 d . . . . .
H3 H 0.547722 0.307333 0.480153 0.097 Uiso 1 1 calc R U . . .
C4 C 0.5601(3) 0.0342(10) 0.46098(16) 0.0721(16) Uani 1 1 d . . . . .
C5 C 0.5281(3) -0.1095(10) 0.43550(18) 0.0858(18) Uani 1 1 d . . . . .
H5 H 0.553411 -0.229413 0.434295 0.103 Uiso 1 1 calc R U . . .
C6 C 0.4570(3) -0.0712(10) 0.41155(18) 0.0802(17) Uani 1 1 d . . . . .
H6 H 0.434931 -0.167190 0.394072 0.096 Uiso 1 1 calc R U . . .
C7 C 0.3418(3) 0.1419(8) 0.38521(15) 0.0622(13) Uani 1 1 d . . . . .
H7 H 0.312393 0.244786 0.396112 0.075 Uiso 1 1 calc R U . . .
C8 C 0.3608(3) 0.2105(9) 0.34650(16) 0.0714(15) Uani 1 1 d . . . . .
H8A H 0.395599 0.323129 0.350673 0.086 Uiso 1 1 calc R U . . .
H8B H 0.387732 0.106423 0.335079 0.086 Uiso 1 1 calc R U . . .
C9 C 0.2619(3) 0.4472(10) 0.31303(18) 0.0806(17) Uani 1 1 d . . . . .
H9 H 0.285892 0.560767 0.324131 0.097 Uiso 1 1 calc R U . . .
C10 C 0.1790(3) 0.2461(11) 0.27893(17) 0.0798(17) Uani 1 1 d . . . . .
H10 H 0.135058 0.198795 0.262405 0.096 Uiso 1 1 calc R U . . .
C11 C 0.2375(3) 0.1368(10) 0.29786(16) 0.0759(16) Uani 1 1 d . . . . .
H11 H 0.242515 0.000993 0.296633 0.091 Uiso 1 1 calc R U . . .
C12 C 0.2480(3) -0.0701(10) 0.40667(16) 0.0788(16) Uani 1 1 d . . . . .
H12A H 0.226328 0.050280 0.415334 0.095 Uiso 1 1 calc R U . . .
H12B H 0.279812 -0.132325 0.428943 0.095 Uiso 1 1 calc R U . . .
C13 C 0.1667(3) -0.3794(9) 0.40262(17) 0.0756(15) Uani 1 1 d . . . . .
C14 C 0.1832(3) -0.2048(8) 0.38918(15) 0.0643(13) Uani 1 1 d . . . . .
C15 C 0.1293(3) -0.1618(9) 0.35446(18) 0.0813(16) Uani 1 1 d . . . . .
H15 H 0.129842 -0.045075 0.340653 0.098 Uiso 1 1 calc R U . . .
C16 C 0.0780(3) -0.3065(11) 0.34384(18) 0.089(2) Uani 1 1 d . . . . .
H16 H 0.039911 -0.301461 0.321566 0.107 Uiso 1 1 calc R U . . .
Cl1B Cl 0.4119(3) 0.4724(6) 0.4410(3) 0.129(3) Uani 0.91(2) 1 d . . P . .
Cl1A Cl 0.3892(18) 0.428(5) 0.4552(5) 0.065(9) Uiso 0.09(2) 1 d . . P . .
Cl2 Cl 0.64963(9) -0.0113(3) 0.49090(5) 0.1021(7) Uani 1 1 d . . . . .
Cl3 Cl 0.20917(12) -0.4905(3) 0.44547(6) 0.1066(7) Uani 1 1 d . . . . .
S1 S 0.08879(10) -0.4979(3) 0.37451(5) 0.0904(6) Uani 1 1 d . . . . .
N1 N 0.2889(2) 0.2648(7) 0.31950(13) 0.0670(11) Uani 1 1 d . . . . .
N2 N 0.1947(3) 0.4394(11) 0.28798(16) 0.0903(17) Uani 1 1 d . . . . .
O1 O 0.29449(19) -0.0275(5) 0.37779(10) 0.0643(9) Uani 1 1 d . . . . .
O2 O 0.1322(3) 0.7625(8) 0.24657(17) 0.1228(19) Uani 1 1 d . . . . .
O3A O 0.0338(6) 0.5629(16) 0.2133(3) 0.102(3) Uiso 0.66(2) 1 d . . P . .
O3B O 0.0048(11) 0.628(3) 0.2068(5) 0.093(6) Uiso 0.34(2) 1 d . . P . .
O4A O 0.0036(5) 0.8853(15) 0.2334(2) 0.104(4) Uiso 0.66(2) 1 d . . P . .
O4B O 0.0336(15) 0.968(4) 0.2237(7) 0.148(9) Uiso 0.34(2) 1 d . . P . .
O5A O 0.0733(6) 0.8603(18) 0.1817(3) 0.104(3) Uiso 0.66(2) 1 d . . P . .
O5B O 0.0935(11) 0.782(3) 0.1787(5) 0.099(6) Uiso 0.34(2) 1 d . . P . .
P1 P 0.06527(8) 0.7857(2) 0.21841(5) 0.0703(5) Uani 1 1 d . . . . .
H2N H 0.167(5) 0.557(12) 0.279(2) 0.14(3) Uiso 1 1 d . . . . .

loop_
_atom_site_aniso_label
_atom_site_aniso_U_11
_atom_site_aniso_U_22
_atom_site_aniso_U_33
_atom_site_aniso_U_23
_atom_site_aniso_U_13
_atom_site_aniso_U_12
C1 0.048(2) 0.068(3) 0.062(3) 0.000(2) 0.007(2) -0.009(2)
C2 0.059(3) 0.070(4) 0.086(4) -0.011(3) 0.010(3) -0.015(3)
C3 0.069(3) 0.088(4) 0.082(4) -0.017(3) -0.002(3) -0.015(3)
C4 0.052(3) 0.109(5) 0.053(3) -0.005(3) 0.004(2) -0.007(3)
C5 0.077(4) 0.092(5) 0.081(4) -0.012(3) -0.006(3) 0.020(3)
C6 0.070(3) 0.083(4) 0.079(4) -0.026(3) -0.009(3) 0.010(3)
C7 0.048(2) 0.068(3) 0.068(3) -0.005(3) 0.001(2) -0.005(2)
C8 0.055(3) 0.085(4) 0.074(3) 0.013(3) 0.008(2) -0.003(3)
C9 0.070(3) 0.085(4) 0.083(4) 0.007(3) 0.004(3) 0.005(3)
C10 0.057(3) 0.110(5) 0.070(4) 0.008(4) 0.004(3) -0.010(3)
C11 0.076(3) 0.084(4) 0.065(3) -0.001(3) 0.007(3) -0.013(3)
C12 0.082(4) 0.098(4) 0.058(3) -0.005(3) 0.016(3) -0.023(3)
C13 0.073(3) 0.079(4) 0.076(4) -0.006(3) 0.016(3) -0.007(3)
C14 0.062(3) 0.064(3) 0.067(3) -0.002(3) 0.013(2) -0.011(3)
C15 0.079(4) 0.086(4) 0.079(4) 0.007(3) 0.013(3) -0.013(3)
C16 0.063(3) 0.132(6) 0.071(4) -0.001(4) 0.005(3) -0.024(4)
Cl1B 0.102(2) 0.0720(16) 0.196(6) -0.037(2) -0.022(3) -0.0011(14)
Cl2 0.0621(8) 0.1662(19) 0.0720(9) -0.0012(10) -0.0054(7) 0.0035(9)
Cl3 0.1063(13) 0.1085(15) 0.1017(13) 0.0233(10) 0.0082(10) 0.0017(10)
S1 0.0863(10) 0.0899(12) 0.0972(12) -0.0120(9) 0.0222(9) -0.0295(8)
N1 0.057(2) 0.079(3) 0.065(3) 0.007(2) 0.0071(19) -0.002(2)
N2 0.070(3) 0.115(5) 0.082(4) 0.015(3) 0.003(3) 0.021(3)
O1 0.0550(18) 0.075(2) 0.062(2) -0.0047(17) 0.0076(15) -0.0116(16)
O2 0.072(3) 0.135(4) 0.148(5) 0.039(4) -0.020(3) 0.007(3)
P1 0.0623(8) 0.0693(10) 0.0765(9) 0.0019(7) 0.0042(6) 0.0072(7)

loop_
_atom_type_symbol
_atom_type_description
_atom_type_scat_dispersion_real
_atom_type_scat_dispersion_imag
_atom_type_scat_source
C C 0.0181 0.0091 'International Tables Vol C Tables 4.2.6.8 and 6.1.1.4'
H H 0.0000 0.0000 'International Tables Vol C Tables 4.2.6.8 and 6.1.1.4'
N N 0.0311 0.0180 'International Tables Vol C Tables 4.2.6.8 and 6.1.1.4'
O O 0.0492 0.0322 'International Tables Vol C Tables 4.2.6.8 and 6.1.1.4'
Cl Cl 0.3639 0.7018 'International Tables Vol C Tables 4.2.6.8 and 6.1.1.4'
S S 0.3331 0.5567 'International Tables Vol C Tables 4.2.6.8 and 6.1.1.4'
P P 0.2955 0.4335 'International Tables Vol C Tables 4.2.6.8 and 6.1.1.4'

loop_
_geom_angle_atom_site_label_1
_geom_angle_atom_site_label_2
_geom_angle_atom_site_label_3
_geom_angle
_geom_angle_site_symmetry_1
_geom_angle_site_symmetry_3
_geom_angle_publ_flag
C6 C1 C2 117.2(5) . . ?
C6 C1 C7 120.3(5) . . ?
C2 C1 C7 122.4(5) . . ?
C1 C2 C3 122.3(6) . . ?
C1 C2 Cl1B 120.6(4) . . ?
C3 C2 Cl1B 117.0(5) . . ?
C1 C2 Cl1A 117.0(12) . . ?
C3 C2 Cl1A 116.5(10) . . ?
Cl1B C2 Cl1A 24.0(7) . . ?
C4 C3 C2 118.1(5) . . ?
C4 C3 H3 120.9 . . ?
C2 C3 H3 120.9 . . ?
C3 C4 C5 122.0(5) . . ?
C3 C4 Cl2 119.2(5) . . ?
C5 C4 Cl2 118.7(5) . . ?
C4 C5 C6 118.3(6) . . ?
C4 C5 H5 120.9 . . ?
C6 C5 H5 120.9 . . ?
C1 C6 C5 122.0(6) . . ?
C1 C6 H6 119.0 . . ?
C5 C6 H6 119.0 . . ?
O1 C7 C8 107.1(4) . . ?
O1 C7 C1 113.0(4) . . ?
C8 C7 C1 108.7(4) . . ?
O1 C7 H7 109.3 . . ?
C8 C7 H7 109.3 . . ?
C1 C7 H7 109.3 . . ?
N1 C8 C7 111.1(4) . . ?
N1 C8 H8A 109.4 . . ?
C7 C8 H8A 109.4 . . ?
N1 C8 H8B 109.4 . . ?
C7 C8 H8B 109.4 . . ?
H8A C8 H8B 108.0 . . ?
N1 C9 N2 108.4(6) . . ?
N1 C9 H9 125.8 . . ?
N2 C9 H9 125.8 . . ?
C11 C10 N2 108.5(5) . . ?
C11 C10 H10 125.8 . . ?
N2 C10 H10 125.8 . . ?
C10 C11 N1 106.5(6) . . ?
C10 C11 H11 126.8 . . ?
N1 C11 H11 126.8 . . ?
O1 C12 C14 108.1(4) . . ?
O1 C12 H12A 110.1 . . ?
C14 C12 H12A 110.1 . . ?
O1 C12 H12B 110.1 . . ?
C14 C12 H12B 110.1 . . ?
H12A C12 H12B 108.4 . . ?
C14 C13 Cl3 127.9(5) . . ?
C14 C13 S1 114.3(5) . . ?
Cl3 C13 S1 117.7(4) . . ?
C13 C14 C15 109.6(5) . . ?
C13 C14 C12 126.6(5) . . ?
C15 C14 C12 123.8(5) . . ?
C16 C15 C14 113.1(6) . . ?
C16 C15 H15 123.5 . . ?
C14 C15 H15 123.5 . . ?
C15 C16 S1 113.6(5) . . ?
C15 C16 H16 123.2 . . ?
S1 C16 H16 123.2 . . ?
Cl1A Cl1B C2 86.2(18) . . ?
Cl1B Cl1A C2 69.8(16) . . ?
C16 S1 C13 89.5(3) . . ?
C9 N1 C11 108.8(5) . . ?
C9 N1 C8 125.1(5) . . ?
C11 N1 C8 126.1(5) . . ?
C9 N2 C10 107.8(6) . . ?
C9 N2 H2N 121(5) . . ?
C10 N2 H2N 132(5) . . ?
C7 O1 C12 114.6(4) . . ?
O3B O3A P1 68.8(16) . . ?
O3A O3B P1 86.4(18) . . ?
O4B O4A P1 68.8(17) . . ?
O4A O4B P1 75(2) . . ?
O5B O5A P1 90(2) . . ?
O5A O5B P1 65.3(19) . . ?
O4B P1 O2 107.9(9) . . ?
O4B P1 O5A 84.3(11) . . ?
O2 P1 O5A 118.9(4) . . ?
O4B P1 O4A 36.0(11) . . ?
O2 P1 O4A 112.1(4) . . ?
O5A P1 O4A 110.8(5) . . ?
O4B P1 O3B 113.8(11) . . ?
O2 P1 O3B 124.4(9) . . ?
O5A P1 O3B 100.7(8) . . ?
O4A P1 O3B 84.8(7) . . ?
O4B P1 O5B 109.0(12) . . ?
O2 P1 O5B 106.2(7) . . ?
O5A P1 O5B 25.0(7) . . ?
O4A P1 O5B 134.5(8) . . ?
O3B P1 O5B 93.5(8) . . ?
O4B P1 O3A 136.6(12) . . ?
O2 P1 O3A 101.3(5) . . ?
O5A P1 O3A 108.9(6) . . ?
O4A P1 O3A 103.1(5) . . ?
O3B P1 O3A 24.9(7) . . ?
O5B P1 O3A 92.3(8) . . ?

loop_
_geom_bond_atom_site_label_1
_geom_bond_atom_site_label_2
_geom_bond_distance
_geom_bond_site_symmetry_2
_geom_bond_publ_flag
C1 C6 1.367(8) . ?
C1 C2 1.384(7) . ?
C1 C7 1.523(6) . ?
C2 C3 1.386(7) . ?
C2 Cl1B 1.724(6) . ?
C2 Cl1A 1.83(2) . ?
C3 C4 1.355(8) . ?
C3 H3 0.9300 . ?
C4 C5 1.373(8) . ?
C4 Cl2 1.742(5) . ?
C5 C6 1.390(7) . ?
C5 H5 0.9300 . ?
C6 H6 0.9300 . ?
C7 O1 1.413(6) . ?
C7 C8 1.516(7) . ?
C7 H7 0.9800 . ?
C8 N1 1.474(6) . ?
C8 H8A 0.9700 . ?
C8 H8B 0.9700 . ?
C9 N1 1.332(7) . ?
C9 N2 1.331(7) . ?
C9 H9 0.9300 . ?
C10 C11 1.336(8) . ?
C10 N2 1.370(8) . ?
C10 H10 0.9300 . ?
C11 N1 1.375(7) . ?
C11 H11 0.9300 . ?
C12 O1 1.422(6) . ?
C12 C14 1.495(7) . ?
C12 H12A 0.9700 . ?
C12 H12B 0.9700 . ?
C13 C14 1.326(8) . ?
C13 Cl3 1.723(6) . ?
C13 S1 1.726(6) . ?
C14 C15 1.428(8) . ?
C15 C16 1.335(8) . ?
C15 H15 0.9300 . ?
C16 S1 1.676(7) . ?
C16 H16 0.9300 . ?
Cl1B Cl1A 0.75(2) . ?
N2 H2N 0.96(8) . ?
O2 P1 1.394(4) . ?
O3A O3B 0.679(17) . ?
O3A P1 1.611(9) . ?
O3B P1 1.504(15) . ?
O4A O4B 0.87(3) . ?
O4A P1 1.435(8) . ?
O4B P1 1.38(2) . ?
O5A O5B 0.654(19) . ?
O5A P1 1.405(9) . ?
O5B P1 1.546(18) . ?

loop_
_geom_torsion_atom_site_label_1
_geom_torsion_atom_site_label_2
_geom_torsion_atom_site_label_3
_geom_torsion_atom_site_label_4
_geom_torsion
_geom_torsion_site_symmetry_1
_geom_torsion_site_symmetry_2
_geom_torsion_site_symmetry_3
_geom_torsion_site_symmetry_4
_geom_torsion_publ_flag
C6 C1 C2 C3 -0.1(9) . . . . ?
C7 C1 C2 C3 -177.4(5) . . . . ?
C6 C1 C2 Cl1B 176.6(7) . . . . ?
C7 C1 C2 Cl1B -0.6(9) . . . . ?
C6 C1 C2 Cl1A -156.3(11) . . . . ?
C7 C1 C2 Cl1A 26.5(12) . . . . ?
C1 C2 C3 C4 -0.8(9) . . . . ?
Cl1B C2 C3 C4 -177.7(7) . . . . ?
Cl1A C2 C3 C4 155.5(13) . . . . ?
C2 C3 C4 C5 1.2(9) . . . . ?
C2 C3 C4 Cl2 -179.9(4) . . . . ?
C3 C4 C5 C6 -0.6(10) . . . . ?
Cl2 C4 C5 C6 -179.5(5) . . . . ?
C2 C1 C6 C5 0.7(9) . . . . ?
C7 C1 C6 C5 178.0(6) . . . . ?
C4 C5 C6 C1 -0.4(10) . . . . ?
C6 C1 C7 O1 36.2(7) . . . . ?
C2 C1 C7 O1 -146.6(5) . . . . ?
C6 C1 C7 C8 -82.6(6) . . . . ?
C2 C1 C7 C8 94.6(6) . . . . ?
O1 C7 C8 N1 62.0(6) . . . . ?
C1 C7 C8 N1 -175.6(4) . . . . ?
N2 C10 C11 N1 1.4(7) . . . . ?
Cl3 C13 C14 C15 -174.5(5) . . . . ?
S1 C13 C14 C15 0.9(6) . . . . ?
Cl3 C13 C14 C12 5.8(9) . . . . ?
S1 C13 C14 C12 -178.8(5) . . . . ?
O1 C12 C14 C13 124.2(6) . . . . ?
O1 C12 C14 C15 -55.4(8) . . . . ?
C13 C14 C15 C16 -1.4(8) . . . . ?
C12 C14 C15 C16 178.2(5) . . . . ?
C14 C15 C16 S1 1.4(7) . . . . ?
C1 C2 Cl1B Cl1A 88(3) . . . . ?
C3 C2 Cl1B Cl1A -95(2) . . . . ?
C1 C2 Cl1A Cl1B -105(3) . . . . ?
C3 C2 Cl1A Cl1B 97(2) . . . . ?
C15 C16 S1 C13 -0.7(5) . . . . ?
C14 C13 S1 C16 -0.1(5) . . . . ?
Cl3 C13 S1 C16 175.8(4) . . . . ?
N2 C9 N1 C11 0.2(7) . . . . ?
N2 C9 N1 C8 -178.0(5) . . . . ?
C10 C11 N1 C9 -1.0(6) . . . . ?
C10 C11 N1 C8 177.2(5) . . . . ?
C7 C8 N1 C9 98.2(6) . . . . ?
C7 C8 N1 C11 -79.7(7) . . . . ?
N1 C9 N2 C10 0.7(7) . . . . ?
C11 C10 N2 C9 -1.3(7) . . . . ?
C8 C7 O1 C12 -157.9(4) . . . . ?
C1 C7 O1 C12 82.4(5) . . . . ?
C14 C12 O1 C7 161.0(4) . . . . ?
O4A O4B P1 O2 -103.3(15) . . . . ?
O4A O4B P1 O5A 138.2(16) . . . . ?
O4A O4B P1 O3B 39(2) . . . . ?
O4A O4B P1 O5B 141.9(15) . . . . ?
O4A O4B P1 O3A 27(3) . . . . ?
O5B O5A P1 O4B 172(2) . . . . ?
O5B O5A P1 O2 64.5(19) . . . . ?
O5B O5A P1 O4A -163.4(18) . . . . ?
O5B O5A P1 O3B -75(2) . . . . ?
O5B O5A P1 O3A -50.7(19) . . . . ?
O4B O4A P1 O2 90.2(17) . . . . ?
O4B O4A P1 O5A -45.2(18) . . . . ?
O4B O4A P1 O3B -144.6(19) . . . . ?
O4B O4A P1 O5B -55(2) . . . . ?
O4B O4A P1 O3A -161.5(17) . . . . ?
O3A O3B P1 O4B -160(2) . . . . ?
O3A O3B P1 O2 -24(2) . . . . ?
O3A O3B P1 O5A 112.1(17) . . . . ?
O3A O3B P1 O4A -137.7(18) . . . . ?
O3A O3B P1 O5B 87.9(19) . . . . ?
O5A O5B P1 O4B -9(2) . . . . ?
O5A O5B P1 O2 -124.6(17) . . . . ?
O5A O5B P1 O4A 22(2) . . . . ?
O5A O5B P1 O3B 108(2) . . . . ?
O5A O5B P1 O3A 132.9(18) . . . . ?
O3B O3A P1 O4B 28(3) . . . . ?
O3B O3A P1 O2 159.7(17) . . . . ?
O3B O3A P1 O5A -74.2(18) . . . . ?
O3B O3A P1 O4A 43.5(18) . . . . ?
O3B O3A P1 O5B -93.3(19) . . . . ?
